data_7115609
loop_
_publ_author_name
'Thangavel Selvia'
'Kannupal Srinivasan'

_publ_section_title
;
 Synthesis of 2,4,5-trisubstituted oxazoles through tin(IV)
 chloride-mediated reaction of
 trans-2-aryl-3-nitro-cyclopropane-1,1-dicarboxylates with nitriles
;
_journal_name_full Chem.Commun.
_journal_page_first 10845
_journal_paper_doi 10.1039/C4cc04764H
_journal_volume 50
_journal_year 2014
_chemical_formula_moiety 'C24 H25 N O6'
_chemical_formula_sum 'C24 H25 N O6'
_chemical_formula_weight 423.45
_chemical_name_systematic
; 
 ? 
;
_space_group_IT_number 14
_symmetry_cell_setting monoclinic
_symmetry_space_group_name_Hall '-P 2ybc'
_symmetry_space_group_name_H-M 'P 1 21/c 1'
_atom_sites_solution_hydrogens constr
_atom_sites_solution_primary direct
_atom_sites_solution_secondary difmap
_audit_creation_method SHELXL-97
_cell_angle_alpha 90.00
_cell_angle_beta 111.745(8)
_cell_angle_gamma 90.00
_cell_formula_units_Z 4
_cell_length_a 13.637(7)
_cell_length_b 13.749(7)
_cell_length_c 12.866(7)
_cell_measurement_reflns_used 8921
_cell_measurement_temperature 298
_cell_measurement_theta_max 25.12
_cell_measurement_theta_min 2.26
_cell_volume 2241(2)
_computing_cell_refinement 'Bruker SMART'
_computing_data_collection 'Bruker SMART'
_computing_data_reduction 'Bruker SAINT'
_computing_molecular_graphics 'Bruker SHELXTL'
_computing_publication_material 'Bruker SHELXTL'
_computing_structure_refinement 'SHELXL-97 (Sheldrick, 1997)'
_computing_structure_solution 'SHELXS-97 (Sheldrick, 1990)'
_diffrn_ambient_temperature 298
_diffrn_measured_fraction_theta_full 0.996
_diffrn_measured_fraction_theta_max 0.996
_diffrn_measurement_device_type 'CCD area detector'
_diffrn_measurement_method 'phi and omega scans'
_diffrn_radiation_monochromator graphite
_diffrn_radiation_source 'fine-focus sealed tube'
_diffrn_radiation_type MoK\a
_diffrn_radiation_wavelength 0.71073
_diffrn_reflns_av_R_equivalents 0.0295
_diffrn_reflns_av_sigmaI/netI 0.0195
_diffrn_reflns_limit_h_max 16
_diffrn_reflns_limit_h_min -16
_diffrn_reflns_limit_k_max 16
_diffrn_reflns_limit_k_min -16
_diffrn_reflns_limit_l_max 15
_diffrn_reflns_limit_l_min -15
_diffrn_reflns_number 20931
_diffrn_reflns_theta_full 25.12
_diffrn_reflns_theta_max 25.12
_diffrn_reflns_theta_min 1.61
_exptl_absorpt_coefficient_mu 0.090
_exptl_absorpt_correction_T_max 0.9822
_exptl_absorpt_correction_T_min 0.9734
_exptl_absorpt_correction_type multi-scan
_exptl_crystal_colour colourless
_exptl_crystal_density_diffrn 1.255
_exptl_crystal_density_method 'not measured'
_exptl_crystal_description needle
_exptl_crystal_F_000 896
_exptl_crystal_size_max 0.30
_exptl_crystal_size_mid 0.20
_exptl_crystal_size_min 0.20
_refine_diff_density_max 0.267
_refine_diff_density_min -0.248
_refine_diff_density_rms 0.041
_refine_ls_extinction_method none
_refine_ls_goodness_of_fit_ref 0.972
_refine_ls_hydrogen_treatment mixed
_refine_ls_matrix_type full
_refine_ls_number_parameters 287
_refine_ls_number_reflns 3985
_refine_ls_number_restraints 0
_refine_ls_restrained_S_all 0.972
_refine_ls_R_factor_all 0.0758
_refine_ls_R_factor_gt 0.0573
_refine_ls_shift/su_max 2.706
_refine_ls_shift/su_mean 0.028
_refine_ls_structure_factor_coef Fsqd
_refine_ls_weighting_details 'calc w=1/[\s^2^(Fo^2^)+(0.1412P)^2^+0.4202P] where P=(Fo^2^+2Fc^2^)/3'
_refine_ls_weighting_scheme calc
_refine_ls_wR_factor_gt 0.1877
_refine_ls_wR_factor_ref 0.2115
_reflns_number_gt 2840
_reflns_number_total 3985
_reflns_threshold_expression >2sigma(I)
_cod_data_source_file c4cc04764h2.cif
_cod_data_source_block ks
_cod_original_sg_symbol_H-M P2(1)/c
_cod_database_code 7115609

loop_
_symmetry_equiv_pos_as_xyz
'x, y, z'
'-x, y+1/2, -z+1/2'
'-x, -y, -z'
'x, -y-1/2, z-1/2'

loop_
_atom_site_label
_atom_site_type_symbol
_atom_site_fract_x
_atom_site_fract_y
_atom_site_fract_z
_atom_site_U_iso_or_equiv
_atom_site_adp_type
_atom_site_occupancy
_atom_site_symmetry_multiplicity
_atom_site_calc_flag
_atom_site_refinement_flags
O2 O 0.60891(12) 0.10929(11) 0.19766(13) 0.0694(4) Uani 1 1 d .
N1 N 0.73576(15) 0.03905(14) 0.33991(16) 0.0704(5) Uani 1 1 d .
O6 O 0.57097(15) -0.16402(13) 0.50320(14) 0.0859(6) Uani 1 1 d .
C3 C 0.45521(17) 0.00836(16) 0.15815(18) 0.0637(6) Uani 1 1 d .
O1 O 0.97431(15) 0.40526(14) 0.22483(17) 0.0950(6) Uani 1 1 d .
C9 C 0.77699(17) 0.18938(17) 0.25720(19) 0.0662(6) Uani 1 1 d .
O5 O 0.63975(17) -0.01538(14) 0.53368(16) 0.0967(6) Uani 1 1 d .
C23 C 0.71102(17) 0.11090(17) 0.26989(19) 0.0674(6) Uani 1 1 d .
C12 C 0.90492(19) 0.33614(17) 0.2304(2) 0.0721(6) Uani 1 1 d .
C4 C 0.39310(18) -0.05058(18) 0.19532(19) 0.0709(6) Uani 1 1 d .
H4 H 0.4211 -0.0774 0.2667 0.085 Uiso 1 1 calc R
C1 C 0.56541(17) 0.02770(17) 0.22553(18) 0.0648(6) Uani 1 1 d .
C11 C 0.8035(2) 0.32732(18) 0.1554(2) 0.0771(7) Uani 1 1 d .
H11 H 0.7775 0.3700 0.0953 0.093 Uiso 1 1 calc R
C14 C 0.88010(18) 0.19976(18) 0.3328(2) 0.0735(6) Uani 1 1 d .
H14 H 0.9064 0.1572 0.3930 0.088 Uiso 1 1 calc R
C18 C 0.61897(19) -0.08802(17) 0.4794(2) 0.0710(6) Uani 1 1 d .
C10 C 0.7402(2) 0.25455(19) 0.1699(2) 0.0793(7) Uani 1 1 d .
H10 H 0.6709 0.2493 0.1195 0.095 Uiso 1 1 calc R
C5 C 0.28971(19) -0.07021(19) 0.1275(2) 0.0775(7) Uani 1 1 d .
H5 H 0.2497 -0.1107 0.1541 0.093 Uiso 1 1 calc R
C13 C 0.94331(19) 0.27204(19) 0.3194(2) 0.0772(7) Uani 1 1 d .
H13 H 1.0123 0.2782 0.3703 0.093 Uiso 1 1 calc R
C2 C 0.64355(17) -0.01507(16) 0.31259(18) 0.0654(6) Uani 1 1 d .
C17 C 0.64139(19) -0.10662(17) 0.3741(2) 0.0679(6) Uani 1 1 d .
H17 H 0.586(2) -0.1486(18) 0.325(2) 0.081 Uiso 1 1 calc .
C6 C 0.24443(19) -0.0315(2) 0.0219(2) 0.0783(7) Uani 1 1 d .
O3 O 0.80772(17) -0.16835(17) 0.50020(19) 0.1179(8) Uani 1 1 d .
O4 O 0.75656(16) -0.19695(17) 0.3173(2) 0.1097(7) Uani 1 1 d .
C8 C 0.4090(2) 0.0489(2) 0.0526(2) 0.0861(8) Uani 1 1 d .
H8 H 0.4484 0.0903 0.0261 0.103 Uiso 1 1 calc R
C16 C 0.7455(2) -0.16055(18) 0.4069(3) 0.0804(7) Uani 1 1 d .
C7 C 0.3053(2) 0.0289(3) -0.0141(2) 0.0976(9) Uani 1 1 d .
H7 H 0.2764 0.0569 -0.0848 0.117 Uiso 1 1 calc R
C20 C 0.5472(3) -0.1560(2) 0.6044(3) 0.1087(10) Uani 1 1 d .
H20A H 0.6125 -0.1506 0.6690 0.130 Uiso 1 1 calc R
H20B H 0.5060 -0.0977 0.6006 0.130 Uiso 1 1 calc R
C22 C 0.1309(2) -0.0543(3) -0.0507(3) 0.1098(11) Uani 1 1 d .
H22A H 0.1241 -0.1225 -0.0678 0.165 Uiso 1 1 calc R
H22B H 0.1111 -0.0176 -0.1189 0.165 Uiso 1 1 calc R
H22C H 0.0857 -0.0372 -0.0115 0.165 Uiso 1 1 calc R
C15 C 0.9389(3) 0.4730(3) 0.1354(3) 0.1222(13) Uani 1 1 d .
H15A H 0.9180 0.4389 0.0654 0.183 Uiso 1 1 calc R
H15B H 0.9950 0.5174 0.1411 0.183 Uiso 1 1 calc R
H15C H 0.8797 0.5085 0.1392 0.183 Uiso 1 1 calc R
C24 C 0.4908(3) -0.2374(3) 0.6166(3) 0.1318(14) Uani 1 1 d .
H24A H 0.4243 -0.2406 0.5548 0.198 Uiso 1 1 calc R
H24B H 0.4787 -0.2323 0.6852 0.198 Uiso 1 1 calc R
H24C H 0.5308 -0.2953 0.6180 0.198 Uiso 1 1 calc R
C30 C 0.8541(3) -0.2498(4) 0.3326(6) 0.172(2) Uani 1 1 d .
H30A H 0.8857 -0.2210 0.2836 0.206 Uiso 1 1 calc R
H30B H 0.9027 -0.2395 0.4089 0.206 Uiso 1 1 calc R
C31 C 0.8459(4) -0.3409(4) 0.3143(7) 0.216(4) Uani 1 1 d .
H31A H 0.8246 -0.3721 0.3693 0.324 Uiso 1 1 calc R
H31B H 0.9129 -0.3665 0.3189 0.324 Uiso 1 1 calc R
H31C H 0.7942 -0.3530 0.2411 0.324 Uiso 1 1 calc R

loop_
_atom_site_aniso_label
_atom_site_aniso_U_11
_atom_site_aniso_U_22
_atom_site_aniso_U_33
_atom_site_aniso_U_23
_atom_site_aniso_U_13
_atom_site_aniso_U_12
O2 0.0618(9) 0.0745(10) 0.0647(9) 0.0070(7) 0.0152(7) -0.0018(7)
N1 0.0647(11) 0.0682(12) 0.0674(11) 0.0010(9) 0.0117(9) -0.0018(9)
O6 0.1129(14) 0.0703(11) 0.0750(11) -0.0030(8) 0.0354(10) -0.0147(10)
C3 0.0607(12) 0.0703(14) 0.0570(12) 0.0009(10) 0.0182(10) 0.0020(10)
O1 0.0893(13) 0.0873(12) 0.0949(13) 0.0103(10) 0.0184(10) -0.0234(10)
C9 0.0632(13) 0.0662(13) 0.0631(13) -0.0026(10) 0.0161(10) 0.0011(10)
O5 0.1277(16) 0.0773(12) 0.0866(12) -0.0179(10) 0.0414(12) -0.0230(11)
C23 0.0617(13) 0.0705(14) 0.0624(13) -0.0016(11) 0.0141(10) -0.0006(11)
C12 0.0733(14) 0.0658(14) 0.0739(14) -0.0024(11) 0.0232(12) -0.0027(11)
C4 0.0671(14) 0.0779(15) 0.0634(12) 0.0088(11) 0.0191(11) 0.0022(11)
C1 0.0655(13) 0.0690(13) 0.0569(12) 0.0007(10) 0.0191(10) -0.0024(10)
C11 0.0760(15) 0.0734(15) 0.0675(14) 0.0075(11) 0.0097(12) -0.0035(12)
C14 0.0623(13) 0.0734(15) 0.0747(14) 0.0077(12) 0.0136(11) 0.0047(11)
C18 0.0766(15) 0.0616(14) 0.0640(13) 0.0003(11) 0.0133(11) -0.0009(11)
C10 0.0715(14) 0.0787(16) 0.0703(14) 0.0052(12) 0.0061(12) -0.0061(12)
C5 0.0666(14) 0.0812(16) 0.0827(16) 0.0061(13) 0.0251(12) -0.0028(12)
C13 0.0627(13) 0.0765(16) 0.0786(15) 0.0043(12) 0.0103(11) -0.0007(12)
C2 0.0642(13) 0.0658(13) 0.0588(12) -0.0020(10) 0.0141(10) -0.0001(10)
C17 0.0675(13) 0.0624(13) 0.0622(13) -0.0029(10) 0.0107(10) -0.0015(11)
C6 0.0600(13) 0.0948(17) 0.0728(15) -0.0007(13) 0.0161(12) 0.0031(12)
O3 0.0967(15) 0.1167(17) 0.1024(16) -0.0047(13) -0.0070(12) 0.0305(12)
O4 0.0793(13) 0.1195(16) 0.1272(18) -0.0350(14) 0.0347(12) 0.0065(11)
C8 0.0689(15) 0.113(2) 0.0684(14) 0.0225(14) 0.0165(12) -0.0078(14)
C16 0.0722(15) 0.0635(14) 0.0923(18) -0.0062(13) 0.0151(14) 0.0001(12)
C7 0.0745(17) 0.137(3) 0.0680(15) 0.0239(16) 0.0105(13) 0.0001(16)
C20 0.146(3) 0.101(2) 0.096(2) -0.0028(17) 0.064(2) -0.012(2)
C22 0.0647(16) 0.144(3) 0.101(2) -0.006(2) 0.0078(15) -0.0024(17)
C15 0.146(3) 0.100(2) 0.101(2) 0.0166(18) 0.023(2) -0.045(2)
C24 0.166(4) 0.141(3) 0.092(2) -0.004(2) 0.052(2) -0.053(3)
C30 0.084(2) 0.155(4) 0.276(7) -0.065(4) 0.067(3) 0.006(3)
C31 0.102(3) 0.124(4) 0.368(10) -0.054(5) 0.024(4) 0.035(3)

loop_
_atom_type_symbol
_atom_type_description
_atom_type_scat_dispersion_real
_atom_type_scat_dispersion_imag
_atom_type_scat_source
C C 0.0033 0.0016 'International Tables Vol C Tables 4.2.6.8 and 6.1.1.4'
H H 0.0000 0.0000 'International Tables Vol C Tables 4.2.6.8 and 6.1.1.4'
N N 0.0061 0.0033 'International Tables Vol C Tables 4.2.6.8 and 6.1.1.4'
O O 0.0106 0.0060 'International Tables Vol C Tables 4.2.6.8 and 6.1.1.4'

loop_
_geom_angle_atom_site_label_1
_geom_angle_atom_site_label_2
_geom_angle_atom_site_label_3
_geom_angle
C23 O2 C1 105.46(17)
C23 N1 C2 104.75(18)
C18 O6 C20 116.0(2)
C4 C3 C8 117.5(2)
C4 C3 C1 122.2(2)
C8 C3 C1 120.3(2)
C12 O1 C15 117.8(2)
C10 C9 C14 118.2(2)
C10 C9 C23 121.4(2)
C14 C9 C23 120.4(2)
N1 C23 O2 113.6(2)
N1 C23 C9 129.2(2)
O2 C23 C9 117.1(2)
O1 C12 C11 124.5(2)
O1 C12 C13 115.5(2)
C11 C12 C13 120.0(2)
C3 C4 C5 120.7(2)
C3 C4 H4 119.7
C5 C4 H4 119.7
C2 C1 O2 106.55(19)
C2 C1 C3 137.1(2)
O2 C1 C3 116.32(19)
C12 C11 C10 119.3(2)
C12 C11 H11 120.3
C10 C11 H11 120.3
C13 C14 C9 120.5(2)
C13 C14 H14 119.7
C9 C14 H14 119.7
O5 C18 O6 123.7(2)
O5 C18 C17 125.6(2)
O6 C18 C17 110.7(2)
C9 C10 C11 121.7(2)
C9 C10 H10 119.2
C11 C10 H10 119.2
C6 C5 C4 121.9(2)
C6 C5 H5 119.1
C4 C5 H5 119.1
C14 C13 C12 120.2(2)
C14 C13 H13 119.9
C12 C13 H13 119.9
C1 C2 N1 109.6(2)
C1 C2 C17 129.6(2)
N1 C2 C17 120.74(19)
C2 C17 C16 111.1(2)
C2 C17 C18 112.42(19)
C16 C17 C18 108.1(2)
C2 C17 H17 109.4(14)
C16 C17 H17 105.1(14)
C18 C17 H17 110.4(14)
C7 C6 C5 117.5(2)
C7 C6 C22 121.6(3)
C5 C6 C22 120.8(3)
C16 O4 C30 117.7(3)
C7 C8 C3 121.2(2)
C7 C8 H8 119.4
C3 C8 H8 119.4
O3 C16 O4 125.4(3)
O3 C16 C17 124.7(3)
O4 C16 C17 110.0(2)
C6 C7 C8 121.2(2)
C6 C7 H7 119.4
C8 C7 H7 119.4
C24 C20 O6 110.6(3)
C24 C20 H20A 109.5
O6 C20 H20A 109.5
C24 C20 H20B 109.5
O6 C20 H20B 109.5
H20A C20 H20B 108.1
C6 C22 H22A 109.5
C6 C22 H22B 109.5
H22A C22 H22B 109.5
C6 C22 H22C 109.5
H22A C22 H22C 109.5
H22B C22 H22C 109.5
O1 C15 H15A 109.5
O1 C15 H15B 109.5
H15A C15 H15B 109.5
O1 C15 H15C 109.5
H15A C15 H15C 109.5
H15B C15 H15C 109.5
C20 C24 H24A 109.5
C20 C24 H24B 109.5
H24A C24 H24B 109.5
C20 C24 H24C 109.4
H24A C24 H24C 109.5
H24B C24 H24C 109.5
C31 C30 O4 116.8(4)
C31 C30 H30A 108.1
O4 C30 H30A 108.1
C31 C30 H30B 108.1
O4 C30 H30B 108.1
H30A C30 H30B 107.3
C30 C31 H31A 109.5
C30 C31 H31B 109.5
H31A C31 H31B 109.5
C30 C31 H31C 109.5
H31A C31 H31C 109.5
H31B C31 H31C 109.5

loop_
_geom_bond_atom_site_label_1
_geom_bond_atom_site_label_2
_geom_bond_distance
O2 C23 1.358(3)
O2 C1 1.377(3)
N1 C23 1.295(3)
N1 C2 1.390(3)
O6 C18 1.328(3)
O6 C20 1.458(4)
C3 C4 1.379(3)
C3 C8 1.385(3)
C3 C1 1.454(3)
O1 C12 1.362(3)
O1 C15 1.418(4)
C9 C10 1.378(3)
C9 C14 1.389(3)
C9 C23 1.452(3)
O5 C18 1.191(3)
C12 C11 1.367(3)
C12 C13 1.385(4)
C4 C5 1.382(3)
C4 H4 0.9300
C1 C2 1.361(3)
C11 C10 1.379(4)
C11 H11 0.9300
C14 C13 1.368(3)
C14 H14 0.9300
C18 C17 1.517(4)
C10 H10 0.9300
C5 C6 1.374(4)
C5 H5 0.9300
C13 H13 0.9300
C2 C17 1.493(3)
C17 C16 1.516(4)
C17 H17 1.04(3)
C6 C7 1.371(4)
C6 C22 1.515(4)
O3 C16 1.191(3)
O4 C16 1.316(4)
O4 C30 1.464(4)
C8 C7 1.383(4)
C8 H8 0.9300
C7 H7 0.9300
C20 C24 1.399(4)
C20 H20A 0.9700
C20 H20B 0.9700
C22 H22A 0.9600
C22 H22B 0.9600
C22 H22C 0.9600
C15 H15A 0.9600
C15 H15B 0.9600
C15 H15C 0.9600
C24 H24A 0.9600
C24 H24B 0.9600
C24 H24C 0.9600
C30 C31 1.273(5)
C30 H30A 0.9700
C30 H30B 0.9700
C31 H31A 0.9600
C31 H31B 0.9600
C31 H31C 0.9600
